data_1519505
loop_
_publ_author_name
'Bricklebank, Neil'
'Coles, Simon J.'
'Hursthouse, Michael B.'

_publ_section_title
;
 C17H10Br2O2S5
;
_journal_name_full 'Crystal Structure Report Archive'
_journal_page_first 897
_journal_year 2002
_chemical_formula_sum 'C17 H10 Br2 O2 S5'
_chemical_formula_weight 566.37
_space_group_IT_number 9
_symmetry_cell_setting monoclinic
_symmetry_space_group_name_Hall 'C -2yc'
_symmetry_space_group_name_H-M 'C 1 c 1'
_atom_sites_solution_hydrogens geom
_atom_sites_solution_primary direct
_atom_sites_solution_secondary difmap
_cell_angle_alpha 90.00
_cell_angle_beta 116.4930(10)
_cell_angle_gamma 90.00
_cell_formula_units_Z 8
_cell_length_a 20.9579(5)
_cell_length_b 13.8067(4)
_cell_length_c 15.1219(5)
_cell_measurement_reflns_used 6040
_cell_measurement_temperature 120(2)
_cell_measurement_theta_max 27.48
_cell_measurement_theta_min 2.91
_cell_volume 3916.2(2)
_computing_cell_refinement 'DENZO and COLLECT'
_computing_data_collection
;
'DENZO (Otwinowski and Minor, 1997) & COLLECT (Hooft, 1998) '
;
_computing_data_reduction 'DENZO and COLLECT'
_computing_publication_material SHELXL-97
_computing_structure_refinement 'SHELXL-97 (Sheldrick, 2008)'
_computing_structure_solution 'SHELXS-97 (Sheldrick, 2008)'
_diffrn_ambient_temperature 120(2)
_diffrn_measured_fraction_theta_full 0.748
_diffrn_measured_fraction_theta_max 0.748
_diffrn_measurement_device_type 'Enraf Nonius KappaCCD area detector'
_diffrn_measurement_method '\w and \f scans to fill Ewald sphere'
_diffrn_radiation_monochromator graphite
_diffrn_radiation_source 'Enraf Nonius FR591 rotating anode'
_diffrn_radiation_type MoK\a
_diffrn_radiation_wavelength 0.71073
_diffrn_reflns_av_R_equivalents 0.0675
_diffrn_reflns_av_sigmaI/netI 0.0722
_diffrn_reflns_limit_h_max 27
_diffrn_reflns_limit_h_min -26
_diffrn_reflns_limit_k_max 17
_diffrn_reflns_limit_k_min -17
_diffrn_reflns_limit_l_max 19
_diffrn_reflns_limit_l_min -18
_diffrn_reflns_number 8839
_diffrn_reflns_theta_full 27.50
_diffrn_reflns_theta_max 27.50
_diffrn_reflns_theta_min 2.95
_exptl_absorpt_coefficient_mu 4.684
_exptl_absorpt_correction_T_max 0.4861
_exptl_absorpt_correction_T_min 0.2559
_exptl_absorpt_correction_type multi-scan
_exptl_absorpt_process_details 'SORTAV Blessing (1997)'
_exptl_crystal_colour yellow
_exptl_crystal_density_diffrn 1.921
_exptl_crystal_density_method 'not measured'
_exptl_crystal_description block
_exptl_crystal_F_000 2224
_exptl_crystal_size_max 0.40
_exptl_crystal_size_mid 0.28
_exptl_crystal_size_min 0.18
_refine_diff_density_max 1.313
_refine_diff_density_min -1.543
_refine_diff_density_rms 0.237
_refine_ls_goodness_of_fit_ref 1.020
_refine_ls_hydrogen_treatment constr
_refine_ls_matrix_type full
_refine_ls_number_parameters 471
_refine_ls_number_reflns 5227
_refine_ls_number_restraints 2
_refine_ls_restrained_S_all 1.020
_refine_ls_R_factor_all 0.0665
_refine_ls_R_factor_gt 0.0570
_refine_ls_shift/su_max 0.015
_refine_ls_shift/su_mean 0.002
_refine_ls_structure_factor_coef Fsqd
_refine_ls_weighting_details 'calc w=1/[\s^2^(Fo^2^)+(0.1046P)^2^+21.0144P] where P=(Fo^2^+2Fc^2^)/3'
_refine_ls_weighting_scheme calc
_refine_ls_wR_factor_gt 0.1449
_refine_ls_wR_factor_ref 0.1557
_reflns_number_gt 4669
_reflns_number_total 5227
_reflns_threshold_expression >2sigma(I)
_cod_data_source_file eCrystal-897.cif
_cod_data_source_block s92
_cod_depositor_comments
;
Citation :
Bricklebank, Neil and Coles, Simon J. and Hursthouse, Michael B. (2002) 
University of Southampton, Crystal Structure Report Archive. 
(doi:10.5258/ecrystals/897)

More at:
http://ecrystals.chem.soton.ac.uk/897/

The following automatic conversions were performed:

'_symmetry_cell_setting' value 'Monoclinic' changed to 'monoclinic'
according to the built-in table from CIF Core dictionary named
'cif_core.dic' version 2.4.1 from 2010-06-29.

Automatic conversion script
Id: cif_fix_values 3271 2015-04-21 07:52:19Z andrius 
;
_cod_original_sg_symbol_H-M Cc
_cod_database_code 1519505

loop_
_symmetry_equiv_pos_as_xyz
'x, y, z'
'x, -y, z+1/2'
'x+1/2, y+1/2, z'
'x+1/2, -y+1/2, z+1/2'

loop_
_atom_site_label
_atom_site_type_symbol
_atom_site_fract_x
_atom_site_fract_y
_atom_site_fract_z
_atom_site_U_iso_or_equiv
_atom_site_adp_type
_atom_site_occupancy
_atom_site_symmetry_multiplicity
_atom_site_calc_flag
_atom_site_refinement_flags
_atom_site_disorder_assembly
_atom_site_disorder_group
C11 C 0.7071(6) 0.5048(8) 0.9927(9) 0.025(3) Uani 1 1 d . . .
C12 C 0.7818(6) 0.4887(8) 1.0661(9) 0.027(3) Uani 1 1 d . . .
C13 C 0.8093(7) 0.3948(9) 1.0873(11) 0.034(3) Uani 1 1 d . . .
H13 H 0.7811 0.3411 1.0520 0.041 Uiso 1 1 calc R . .
C14 C 0.8774(7) 0.3811(9) 1.1598(12) 0.043(4) Uani 1 1 d . . .
H14 H 0.8950 0.3169 1.1771 0.051 Uiso 1 1 calc R . .
C15 C 0.9204(7) 0.4566(9) 1.2075(10) 0.034(3) Uani 1 1 d . . .
H15 H 0.9678 0.4447 1.2559 0.041 Uiso 1 1 calc R . .
C16 C 0.8955(6) 0.5519(9) 1.1863(10) 0.030(3) Uani 1 1 d . . .
H16 H 0.9253 0.6048 1.2205 0.036 Uiso 1 1 calc R . .
C17 C 0.8261(6) 0.5675(8) 1.1141(11) 0.028(3) Uani 1 1 d . . .
H17 H 0.8087 0.6318 1.0971 0.034 Uiso 1 1 calc R . .
C18 C 0.1348(6) 0.6553(7) 0.2205(9) 0.022(3) Uani 1 1 d . . .
C19 C 0.0935(6) 0.6482(7) 0.0337(8) 0.019(2) Uani 1 1 d . . .
C20 C 0.0350(6) 0.6268(7) 0.0498(10) 0.023(3) Uani 1 1 d . . .
C21 C -0.0674(5) 0.4894(8) -0.0318(9) 0.023(3) Uani 1 1 d . . .
C22 C -0.1373(6) 0.4525(8) -0.1047(10) 0.027(3) Uani 1 1 d . . .
C23 C -0.1457(7) 0.3523(9) -0.1124(13) 0.043(4) Uani 1 1 d . . .
H23 H -0.1082 0.3101 -0.0719 0.051 Uiso 1 1 calc R . .
C24 C -0.2113(9) 0.3161(10) -0.1822(13) 0.055(5) Uani 1 1 d . . .
H24 H -0.2177 0.2480 -0.1899 0.066 Uiso 1 1 calc R . .
C25 C -0.2661(8) 0.3754(11) -0.2394(12) 0.043(4) Uani 1 1 d . . .
H25 H -0.3103 0.3488 -0.2854 0.052 Uiso 1 1 calc R . .
C26 C -0.2571(7) 0.4740(10) -0.2302(10) 0.035(3) Uani 1 1 d . . .
H26 H -0.2954 0.5150 -0.2710 0.042 Uiso 1 1 calc R . .
C27 C -0.1938(7) 0.5154(8) -0.1630(10) 0.027(3) Uani 1 1 d . . .
H27 H -0.1885 0.5837 -0.1562 0.032 Uiso 1 1 calc R . .
C28 C 0.1685(6) 0.6082(7) -0.0694(10) 0.024(3) Uani 1 1 d . . .
C29 C 0.1749(6) 0.6010(8) -0.1645(10) 0.023(3) Uani 1 1 d . . .
C30 C 0.2380(6) 0.5599(7) -0.1586(10) 0.025(3) Uani 1 1 d . . .
H30 H 0.2743 0.5385 -0.0969 0.030 Uiso 1 1 calc R . .
C31 C 0.2468(6) 0.5510(8) -0.2432(10) 0.028(3) Uani 1 1 d . . .
H31 H 0.2892 0.5231 -0.2402 0.033 Uiso 1 1 calc R . .
C32 C 0.1933(6) 0.5830(8) -0.3333(10) 0.028(3) Uani 1 1 d . . .
H32 H 0.1994 0.5772 -0.3917 0.033 Uiso 1 1 calc R . .
C33 C 0.1312(7) 0.6231(9) -0.3382(11) 0.031(3) Uani 1 1 d . . .
H33 H 0.0953 0.6451 -0.3999 0.037 Uiso 1 1 calc R . .
C34 C 0.1208(6) 0.6317(8) -0.2556(9) 0.023(3) Uani 1 1 d . . .
H34 H 0.0776 0.6579 -0.2597 0.028 Uiso 1 1 calc R . .
O2 O 0.6685(5) 0.4450(6) 0.9384(8) 0.042(3) Uani 1 1 d . . .
O3 O -0.0227(5) 0.4407(6) 0.0320(8) 0.043(3) Uani 1 1 d . . .
O4 O 0.2125(5) 0.5809(6) 0.0092(7) 0.032(2) Uani 1 1 d . . .
C1 C 0.4890(6) 0.6348(7) 0.7208(9) 0.023(3) Uani 1 1 d . . .
C2 C 0.5904(6) 0.6213(7) 0.8954(10) 0.024(3) Uani 1 1 d . . .
C3 C 0.5326(6) 0.6360(8) 0.9086(9) 0.025(3) Uani 1 1 d . . .
C4 C 0.4569(6) 0.6169(8) 1.0174(10) 0.024(3) Uani 1 1 d . . .
C5 C 0.4525(6) 0.6195(7) 1.1103(9) 0.021(3) Uani 1 1 d . . .
C6 C 0.5106(6) 0.6216(8) 1.2020(10) 0.027(3) Uani 1 1 d . . .
H6 H 0.5572 0.6249 1.2065 0.033 Uiso 1 1 calc R . .
C7 C 0.5023(7) 0.6192(7) 1.2876(10) 0.029(3) Uani 1 1 d . . .
H7 H 0.5431 0.6210 1.3500 0.035 Uiso 1 1 calc R . .
C8 C 0.4341(6) 0.6139(7) 1.2828(10) 0.025(3) Uani 1 1 d . . .
H8 H 0.4286 0.6116 1.3418 0.030 Uiso 1 1 calc R . .
C9 C 0.3740(6) 0.6122(7) 1.1903(10) 0.025(3) Uani 1 1 d . . .
H9 H 0.3272 0.6096 1.1851 0.030 Uiso 1 1 calc R . .
C10 C 0.3852(6) 0.6145(8) 1.1086(8) 0.022(3) Uani 1 1 d . . .
H10 H 0.3447 0.6126 1.0459 0.026 Uiso 1 1 calc R . .
O1 O 0.4090(4) 0.5917(6) 0.9386(7) 0.033(2) Uani 1 1 d . . .
S1 S 0.43762(15) 0.6358(2) 0.5934(2) 0.0245(7) Uani 1 1 d . . .
S2 S 0.45214(15) 0.6450(2) 0.8005(2) 0.0231(6) Uani 1 1 d . . .
S3 S 0.57845(14) 0.61646(19) 0.7736(2) 0.0237(7) Uani 1 1 d . . .
S4 S 0.53926(16) 0.6629(2) 1.0249(2) 0.0274(7) Uani 1 1 d . . .
S5 S 0.67832(15) 0.6295(2) 0.9885(2) 0.0261(7) Uani 1 1 d . . .
S6 S 0.18601(14) 0.66616(18) 0.3484(2) 0.0205(6) Uani 1 1 d . . .
S7 S 0.17061(14) 0.67214(19) 0.1408(2) 0.0216(6) Uani 1 1 d . . .
S8 S 0.04796(14) 0.62560(19) 0.1701(2) 0.0225(7) Uani 1 1 d . . .
S9 S -0.05228(15) 0.61710(19) -0.0452(2) 0.0253(7) Uani 1 1 d . . .
S10 S 0.08777(15) 0.6679(2) -0.0830(2) 0.0259(7) Uani 1 1 d . . .
Br1 Br 0.32694(6) 0.65703(8) 0.60100(9) 0.0290(3) Uani 1 1 d . . .
Br2 Br 0.54481(6) 0.61009(8) 0.55972(9) 0.0275(3) Uani 1 1 d . . .
Br3 Br 0.29374(6) 0.71084(8) 0.33954(10) 0.0287(3) Uani 1 1 d . . .
Br4 Br 0.08368(5) 0.62098(8) 0.38581(8) 0.0256(3) Uani 1 1 d . . .

loop_
_atom_site_aniso_label
_atom_site_aniso_U_11
_atom_site_aniso_U_22
_atom_site_aniso_U_33
_atom_site_aniso_U_23
_atom_site_aniso_U_13
_atom_site_aniso_U_12
C11 0.026(5) 0.020(6) 0.027(6) 0.002(5) 0.011(5) -0.006(4)
C12 0.031(6) 0.025(6) 0.026(7) 0.005(5) 0.014(5) 0.009(5)
C13 0.038(7) 0.020(6) 0.051(9) 0.003(5) 0.025(7) 0.001(4)
C14 0.034(7) 0.026(7) 0.055(10) 0.003(6) 0.008(7) 0.013(5)
C15 0.035(7) 0.034(7) 0.028(7) 0.008(5) 0.009(6) 0.017(5)
C16 0.033(6) 0.029(6) 0.027(7) 0.007(5) 0.013(5) -0.001(5)
C17 0.029(6) 0.024(6) 0.038(7) 0.013(5) 0.021(5) 0.005(5)
C18 0.031(6) 0.009(5) 0.021(6) -0.003(4) 0.007(5) -0.003(4)
C19 0.029(6) 0.017(5) 0.015(6) -0.003(4) 0.013(5) 0.004(4)
C20 0.025(6) 0.019(5) 0.021(7) -0.002(4) 0.007(5) -0.003(4)
C21 0.016(5) 0.022(6) 0.026(6) -0.005(5) 0.005(5) -0.003(4)
C22 0.029(6) 0.018(6) 0.038(8) -0.005(5) 0.019(6) -0.001(4)
C23 0.044(7) 0.016(6) 0.067(11) -0.009(6) 0.024(7) -0.011(5)
C24 0.068(10) 0.018(7) 0.065(11) -0.004(6) 0.019(9) -0.019(7)
C25 0.037(8) 0.056(9) 0.040(9) -0.021(7) 0.020(7) -0.028(6)
C26 0.027(6) 0.042(8) 0.037(8) -0.011(6) 0.015(6) -0.012(5)
C27 0.041(7) 0.024(6) 0.022(6) -0.008(5) 0.020(5) -0.009(5)
C28 0.024(6) 0.011(5) 0.036(8) -0.005(5) 0.014(6) -0.006(4)
C29 0.022(5) 0.018(5) 0.027(7) -0.002(4) 0.008(5) -0.006(4)
C30 0.029(5) 0.013(5) 0.033(7) -0.005(4) 0.015(5) -0.007(4)
C31 0.022(5) 0.024(6) 0.035(7) -0.002(5) 0.012(5) -0.002(4)
C32 0.039(7) 0.019(6) 0.032(7) 0.005(5) 0.021(6) -0.012(5)
C33 0.034(7) 0.029(7) 0.032(8) 0.002(5) 0.018(6) -0.007(5)
C34 0.028(6) 0.028(6) 0.020(7) 0.000(5) 0.017(5) -0.002(4)
O2 0.026(4) 0.025(5) 0.058(7) -0.003(4) 0.004(4) 0.004(3)
O3 0.043(5) 0.019(5) 0.048(6) 0.001(4) 0.003(5) -0.001(4)
O4 0.029(4) 0.043(5) 0.025(5) 0.007(4) 0.014(4) 0.015(4)
C1 0.024(5) 0.008(5) 0.030(7) 0.003(4) 0.004(5) -0.005(4)
C2 0.031(6) 0.010(5) 0.027(7) -0.002(4) 0.009(5) 0.000(4)
C3 0.030(6) 0.023(6) 0.020(7) 0.001(5) 0.008(5) -0.006(4)
C4 0.020(6) 0.016(6) 0.032(8) 0.004(5) 0.007(5) 0.006(4)
C5 0.027(6) 0.009(5) 0.026(7) 0.001(4) 0.011(5) 0.004(4)
C6 0.025(6) 0.021(6) 0.034(8) 0.001(5) 0.011(6) -0.001(4)
C7 0.036(7) 0.016(6) 0.025(8) 0.002(5) 0.005(6) 0.006(4)
C8 0.035(7) 0.015(6) 0.027(7) 0.001(4) 0.015(6) -0.002(4)
C9 0.026(6) 0.018(6) 0.039(8) -0.004(5) 0.021(5) 0.002(4)
C10 0.027(6) 0.028(6) 0.010(6) 0.005(4) 0.007(5) -0.004(4)
O1 0.029(4) 0.040(5) 0.027(5) 0.000(4) 0.009(4) -0.005(4)
S1 0.0291(14) 0.0170(14) 0.0242(16) 0.0008(11) 0.0090(12) -0.0036(10)
S2 0.0255(14) 0.0220(14) 0.0217(16) 0.0009(11) 0.0104(12) -0.0021(10)
S3 0.0237(14) 0.0191(14) 0.0254(17) 0.0012(11) 0.0085(13) 0.0004(9)
S4 0.0308(16) 0.0298(16) 0.0225(17) -0.0041(12) 0.0127(14) -0.0090(11)
S5 0.0251(14) 0.0204(14) 0.0270(17) 0.0009(11) 0.0065(13) 0.0023(10)
S6 0.0238(13) 0.0167(13) 0.0210(15) -0.0037(11) 0.0099(11) 0.0000(9)
S7 0.0203(12) 0.0228(14) 0.0216(15) -0.0005(11) 0.0091(11) -0.0013(10)
S8 0.0219(14) 0.0232(14) 0.0233(16) -0.0017(11) 0.0110(12) -0.0018(9)
S9 0.0251(14) 0.0184(14) 0.0260(17) -0.0009(11) 0.0056(13) -0.0021(10)
S10 0.0281(15) 0.0262(15) 0.0224(17) 0.0047(11) 0.0103(13) 0.0074(10)
Br1 0.0255(6) 0.0288(6) 0.0285(7) 0.0043(5) 0.0083(5) 0.0013(4)
Br2 0.0337(6) 0.0239(6) 0.0271(7) -0.0025(5) 0.0156(5) -0.0043(4)
Br3 0.0259(5) 0.0271(6) 0.0296(6) -0.0052(5) 0.0092(5) -0.0055(4)
Br4 0.0291(6) 0.0227(6) 0.0265(7) -0.0008(5) 0.0137(5) 0.0005(4)

loop_
_atom_type_symbol
_atom_type_description
_atom_type_scat_dispersion_real
_atom_type_scat_dispersion_imag
_atom_type_scat_source
C C 0.0033 0.0016 'International Tables Vol C Tables 4.2.6.8 and 6.1.1.4'
H H 0.0000 0.0000 'International Tables Vol C Tables 4.2.6.8 and 6.1.1.4'
O O 0.0106 0.0060 'International Tables Vol C Tables 4.2.6.8 and 6.1.1.4'
S S 0.1246 0.1234 'International Tables Vol C Tables 4.2.6.8 and 6.1.1.4'
Br Br -0.2901 2.4595 'International Tables Vol C Tables 4.2.6.8 and 6.1.1.4'

loop_
_geom_angle_atom_site_label_1
_geom_angle_atom_site_label_2
_geom_angle_atom_site_label_3
_geom_angle
_geom_angle_site_symmetry_1
_geom_angle_site_symmetry_3
O2 C11 C12 125.4(11) . .
O2 C11 S5 121.4(9) . .
C12 C11 S5 113.1(8) . .
C13 C12 C17 119.4(11) . .
C13 C12 C11 120.2(11) . .
C17 C12 C11 120.5(10) . .
C14 C13 C12 119.2(12) . .
C14 C13 H13 120.4 . .
C12 C13 H13 120.4 . .
C15 C14 C13 121.8(11) . .
C15 C14 H14 119.1 . .
C13 C14 H14 119.1 . .
C14 C15 C16 120.7(11) . .
C14 C15 H15 119.7 . .
C16 C15 H15 119.7 . .
C17 C16 C15 118.6(12) . .
C17 C16 H16 120.7 . .
C15 C16 H16 120.7 . .
C16 C17 C12 120.3(11) . .
C16 C17 H17 119.9 . .
C12 C17 H17 119.9 . .
S8 C18 S7 116.4(7) . .
S8 C18 S6 121.9(8) . .
S7 C18 S6 121.7(7) . .
C20 C19 S7 114.0(9) . .
C20 C19 S10 123.2(9) . .
S7 C19 S10 122.2(7) . .
C19 C20 S8 117.0(9) . .
C19 C20 S9 123.6(10) . .
S8 C20 S9 118.8(8) . .
O3 C21 C22 124.3(10) . .
O3 C21 S9 121.2(8) . .
C22 C21 S9 114.6(8) . .
C23 C22 C27 121.2(11) . .
C23 C22 C21 116.8(11) . .
C27 C22 C21 122.0(10) . .
C22 C23 C24 117.6(13) . .
C22 C23 H23 121.2 . .
C24 C23 H23 121.2 . .
C25 C24 C23 122.0(12) . .
C25 C24 H24 119.0 . .
C23 C24 H24 119.0 . .
C24 C25 C26 119.6(12) . .
C24 C25 H25 120.2 . .
C26 C25 H25 120.2 . .
C25 C26 C27 121.8(13) . .
C25 C26 H26 119.1 . .
C27 C26 H26 119.1 . .
C26 C27 C22 117.8(11) . .
C26 C27 H27 121.1 . .
C22 C27 H27 121.1 . .
O4 C28 C29 124.9(11) . .
O4 C28 S10 121.6(11) . .
C29 C28 S10 113.5(8) . .
C34 C29 C30 120.6(12) . .
C34 C29 C28 122.7(10) . .
C30 C29 C28 116.6(10) . .
C31 C30 C29 119.3(11) . .
C31 C30 H30 120.3 . .
C29 C30 H30 120.3 . .
C30 C31 C32 119.8(11) . .
C30 C31 H31 120.1 . .
C32 C31 H31 120.1 . .
C33 C32 C31 120.3(13) . .
C33 C32 H32 119.8 . .
C31 C32 H32 119.8 . .
C34 C33 C32 121.0(13) . .
C34 C33 H33 119.5 . .
C32 C33 H33 119.5 . .
C33 C34 C29 118.9(11) . .
C33 C34 H34 120.6 . .
C29 C34 H34 120.6 . .
S3 C1 S2 115.7(7) . .
S3 C1 S1 122.0(8) . .
S2 C1 S1 122.1(7) . .
C3 C2 S5 124.8(11) . .
C3 C2 S3 117.0(9) . .
S5 C2 S3 117.0(8) . .
C2 C3 S4 121.2(9) . .
C2 C3 S2 115.7(10) . .
S4 C3 S2 122.4(8) . .
O1 C4 C5 125.0(11) . .
O1 C4 S4 120.9(11) . .
C5 C4 S4 114.0(8) . .
C6 C5 C10 116.7(12) . .
C6 C5 C4 124.5(11) . .
C10 C5 C4 118.7(10) . .
C7 C6 C5 121.3(12) . .
C7 C6 H6 119.4 . .
C5 C6 H6 119.4 . .
C6 C7 C8 120.3(12) . .
C6 C7 H7 119.8 . .
C8 C7 H7 119.8 . .
C7 C8 C9 119.6(13) . .
C7 C8 H8 120.2 . .
C9 C8 H8 120.2 . .
C10 C9 C8 117.6(10) . .
C10 C9 H9 121.2 . .
C8 C9 H9 121.2 . .
C9 C10 C5 124.5(11) . .
C9 C10 H10 117.7 . .
C5 C10 H10 117.7 . .
C1 S1 Br1 94.7(4) . .
C1 S1 Br2 93.2(4) . .
Br1 S1 Br2 172.06(14) . .
C1 S2 C3 95.9(6) . .
C1 S3 C2 95.7(6) . .
C3 S4 C4 102.7(6) . .
C2 S5 C11 100.4(5) . .
C18 S6 Br3 95.1(4) . .
C18 S6 Br4 93.6(4) . .
Br3 S6 Br4 171.29(14) . .
C18 S7 C19 96.6(5) . .
C18 S8 C20 96.1(6) . .
C20 S9 C21 98.8(5) . .
C19 S10 C28 100.1(6) . .

loop_
_geom_bond_atom_site_label_1
_geom_bond_atom_site_label_2
_geom_bond_distance
_geom_bond_site_symmetry_2
C11 O2 1.190(14) .
C11 C12 1.477(16) .
C11 S5 1.816(12) .
C12 C13 1.397(16) .
C12 C17 1.405(18) .
C13 C14 1.371(19) .
C13 H13 0.9500 .
C14 C15 1.356(19) .
C14 H14 0.9500 .
C15 C16 1.399(17) .
C15 H15 0.9500 .
C16 C17 1.391(18) .
C16 H16 0.9500 .
C17 H17 0.9500 .
C18 S8 1.681(11) .
C18 S7 1.696(14) .
C18 S6 1.750(12) .
C19 C20 1.384(17) .
C19 S7 1.735(11) .
C19 S10 1.736(12) .
C20 S8 1.716(14) .
C20 S9 1.756(11) .
C21 O3 1.206(14) .
C21 C22 1.476(15) .
C21 S9 1.818(11) .
C22 C23 1.392(17) .
C22 C27 1.415(17) .
C23 C24 1.40(2) .
C23 H23 0.9500 .
C24 C25 1.36(2) .
C24 H24 0.9500 .
C25 C26 1.372(19) .
C25 H25 0.9500 .
C26 C27 1.384(17) .
C26 H26 0.9500 .
C27 H27 0.9500 .
C28 O4 1.194(16) .
C28 C29 1.506(19) .
C28 S10 1.810(12) .
C29 C34 1.403(17) .
C29 C30 1.405(16) .
C30 C31 1.377(19) .
C30 H30 0.9500 .
C31 C32 1.395(18) .
C31 H31 0.9500 .
C32 C33 1.386(19) .
C32 H32 0.9500 .
C33 C34 1.37(2) .
C33 H33 0.9500 .
C34 H34 0.9500 .
C1 S3 1.697(11) .
C1 S2 1.704(14) .
C1 S1 1.738(12) .
C2 C3 1.327(18) .
C2 S5 1.754(12) .
C2 S3 1.747(15) .
C3 S4 1.741(14) .
C3 S2 1.753(11) .
C4 O1 1.218(15) .
C4 C5 1.449(19) .
C4 S4 1.794(12) .
C5 C6 1.379(17) .
C5 C10 1.400(17) .
C6 C7 1.38(2) .
C6 H6 0.9500 .
C7 C8 1.400(19) .
C7 H7 0.9500 .
C8 C9 1.405(18) .
C8 H8 0.9500 .
C9 C10 1.357(19) .
C9 H9 0.9500 .
C10 H10 0.9500 .
S1 Br1 2.391(3) .
S1 Br2 2.540(4) .
S6 Br3 2.401(3) .
S6 Br4 2.528(3) .
